data_2215745
loop_
_publ_author_name
'Narayana, B.'
'Mustafa, K.'
'Sarojini, B. K.'
'Yathirajan, H. S.'
'Bolte, Michael'

_publ_section_title
;
 (2<i>E</i>)-1-(2-Thienyl)-3-(2,3,5-trichlorophenyl)prop-2-en-1-one
;
_journal_coeditor_code AT2441
_journal_issue 11
_journal_name_full 'Acta Crystallographica Section E'
_journal_page_first o4422
_journal_page_last o4423
_journal_paper_doi 10.1107/S1600536807051768
_journal_volume 63
_journal_year 2007
_chemical_formula_iupac 'C13 H7 Cl3 O S'
_chemical_formula_moiety 'C13 H7 Cl3 O S'
_chemical_formula_sum 'C13 H7 Cl3 O S'
_chemical_formula_weight 317.60
_chemical_name_systematic
;
(2E)-1-(2-Thienyl)-3-(2,3,5-trichlorophenyl)prop-2-en-1-one
;
_space_group_IT_number 14
_symmetry_cell_setting monoclinic
_symmetry_space_group_name_Hall '-P 2ybc'
_symmetry_space_group_name_H-M 'P 1 21/c 1'
_atom_sites_solution_hydrogens geom
_atom_sites_solution_primary direct
_atom_sites_solution_secondary difmap
_audit_creation_method SHELXL-97
_cell_angle_alpha 90.00
_cell_angle_beta 104.395(5)
_cell_angle_gamma 90.00
_cell_formula_units_Z 4
_cell_length_a 16.7102(11)
_cell_length_b 7.5130(4)
_cell_length_c 10.8805(8)
_cell_measurement_reflns_used 21250
_cell_measurement_temperature 173(2)
_cell_measurement_theta_max 29.8
_cell_measurement_theta_min 3.8
_cell_volume 1323.09(15)
_computing_cell_refinement 'X-AREA (Stoe & Cie, 2001)'
_computing_data_collection 'X-AREA (Stoe & Cie, 2001)'
_computing_data_reduction 'X-AREA (Stoe & Cie, 2001)'
_computing_molecular_graphics 'XP in SHELXTL-Plus (Sheldrick, 1991)'
_computing_publication_material 'SHELXL97 (Sheldrick, 1997)'
_computing_structure_refinement 'SHELXL97 (Sheldrick, 1997)'
_computing_structure_solution 'SHELXS97 (Sheldrick, 1990)'
_diffrn_ambient_temperature 173(2)
_diffrn_measured_fraction_theta_full 0.997
_diffrn_measured_fraction_theta_max 0.996
_diffrn_measurement_device_type 'Stoe IPDSII two-circle'
_diffrn_measurement_method \w
_diffrn_radiation_monochromator graphite
_diffrn_radiation_source 'fine-focus sealed tube'
_diffrn_radiation_type MoK\a
_diffrn_radiation_wavelength 0.71073
_diffrn_reflns_av_R_equivalents 0.0374
_diffrn_reflns_av_sigmaI/netI 0.0210
_diffrn_reflns_limit_h_max 23
_diffrn_reflns_limit_h_min -23
_diffrn_reflns_limit_k_max 10
_diffrn_reflns_limit_k_min -10
_diffrn_reflns_limit_l_max 15
_diffrn_reflns_limit_l_min -15
_diffrn_reflns_number 20538
_diffrn_reflns_theta_full 25.00
_diffrn_reflns_theta_max 29.75
_diffrn_reflns_theta_min 3.70
_diffrn_standards_number 0
_exptl_absorpt_coefficient_mu 0.832
_exptl_absorpt_correction_T_max 0.8579
_exptl_absorpt_correction_T_min 0.7825
_exptl_absorpt_correction_type multi-scan
_exptl_absorpt_process_details '(MULABS; Spek, 2003; Blessing, 1995)'
_exptl_crystal_colour colourless
_exptl_crystal_density_diffrn 1.594
_exptl_crystal_density_method 'not measured'
_exptl_crystal_description block
_exptl_crystal_F_000 640
_exptl_crystal_size_max 0.31
_exptl_crystal_size_mid 0.25
_exptl_crystal_size_min 0.19
_refine_diff_density_max 0.374
_refine_diff_density_min -0.396
_refine_ls_extinction_coef 0.0137(17)
_refine_ls_extinction_expression Fc^*^=kFc[1+0.001xFc^2^\l^3^/sin(2\q)]^-1/4^
_refine_ls_extinction_method 'SHELXL97 (Sheldrick, 1997)'
_refine_ls_goodness_of_fit_ref 1.035
_refine_ls_hydrogen_treatment constr
_refine_ls_matrix_type full
_refine_ls_number_parameters 164
_refine_ls_number_reflns 3764
_refine_ls_number_restraints 0
_refine_ls_restrained_S_all 1.035
_refine_ls_R_factor_all 0.0381
_refine_ls_R_factor_gt 0.0318
_refine_ls_shift/su_max 0.001
_refine_ls_shift/su_mean 0.000
_refine_ls_structure_factor_coef Fsqd
_refine_ls_weighting_details 'calc w=1/[\s^2^(Fo^2^)+(0.0505P)^2^+0.3998P] where P=(Fo^2^+2Fc^2^)/3'
_refine_ls_weighting_scheme calc
_refine_ls_wR_factor_gt 0.0844
_refine_ls_wR_factor_ref 0.0876
_reflns_number_gt 3276
_reflns_number_total 3764
_reflns_threshold_expression I>2\s(I)
_cod_data_source_file at2441.cif
_cod_data_source_block I
_cod_original_sg_symbol_H-M 'P 21/c'
_cod_database_code 2215745
_cod_database_fobs_code 2215745

loop_
_symmetry_equiv_pos_as_xyz
'x, y, z'
'-x, y+1/2, -z+1/2'
'-x, -y, -z'
'x, -y-1/2, z-1/2'

loop_
_atom_site_type_symbol
_atom_site_label
_atom_site_fract_x
_atom_site_fract_y
_atom_site_fract_z
_atom_site_U_iso_or_equiv
_atom_site_adp_type
_atom_site_calc_flag
_atom_site_refinement_flags
_atom_site_occupancy
Cl Cl1 0.87602(2) 0.58544(6) 0.89280(3) 0.03789(11) Uani d . 1
Cl Cl2 1.01174(2) 0.38496(6) 0.79526(4) 0.04403(12) Uani d . 1
Cl Cl3 0.81790(3) 0.39170(6) 0.31918(4) 0.04020(12) Uani d . 1
S S1 0.42317(2) 0.91675(6) 0.66226(4) 0.03423(11) Uani d . 1
O O1 0.60078(7) 0.86595(15) 0.78673(9) 0.0314(2) Uani d . 1
C C1 0.71879(8) 0.67660(18) 0.69127(12) 0.0242(2) Uani d . 1
H H1 0.7324 0.7170 0.7767 0.029 Uiso calc R 1
C C2 0.64235(8) 0.71009(19) 0.62167(12) 0.0251(2) Uani d . 1
H H2 0.6267 0.6743 0.5353 0.030 Uiso calc R 1
C C3 0.58164(8) 0.80322(17) 0.67877(12) 0.0231(2) Uani d . 1
C C4 0.49649(8) 0.81260(17) 0.60132(12) 0.0223(2) Uani d . 1
C C5 0.46220(8) 0.74799(18) 0.47791(12) 0.0242(2) Uani d . 1
H H5 0.4923 0.6856 0.4280 0.029 Uiso calc R 1
C C6 0.37602(9) 0.7891(2) 0.43787(15) 0.0338(3) Uani d . 1
H H6 0.3421 0.7577 0.3570 0.041 Uiso calc R 1
C C7 0.34764(10) 0.8780(2) 0.52797(16) 0.0359(3) Uani d . 1
H H7 0.2918 0.9143 0.5169 0.043 Uiso calc R 1
C C11 0.78359(8) 0.58274(17) 0.64720(12) 0.0226(2) Uani d . 1
C C12 0.85862(8) 0.53493(18) 0.73275(12) 0.0253(2) Uani d . 1
C C13 0.91959(8) 0.44393(19) 0.69000(14) 0.0283(3) Uani d . 1
C C14 0.90810(9) 0.39832(19) 0.56313(14) 0.0294(3) Uani d . 1
H H14 0.9496 0.3364 0.5344 0.035 Uiso calc R 1
C C15 0.83386(8) 0.44621(19) 0.47927(13) 0.0264(3) Uani d . 1
C C16 0.77229(8) 0.53606(18) 0.51859(12) 0.0243(2) Uani d . 1
H H16 0.7223 0.5663 0.4588 0.029 Uiso calc R 1

loop_
_atom_site_aniso_label
_atom_site_aniso_U_11
_atom_site_aniso_U_22
_atom_site_aniso_U_33
_atom_site_aniso_U_12
_atom_site_aniso_U_13
_atom_site_aniso_U_23
Cl1 0.03548(19) 0.0486(2) 0.02455(17) 0.00456(15) -0.00205(13) -0.00448(14)
Cl2 0.02560(18) 0.0533(3) 0.0459(2) 0.01070(15) -0.00474(15) -0.00116(18)
Cl3 0.0422(2) 0.0515(2) 0.02833(18) 0.01138(16) 0.01151(14) -0.00645(15)
S1 0.03290(19) 0.0422(2) 0.03047(18) 0.01007(14) 0.01326(14) -0.00051(14)
O1 0.0322(5) 0.0395(6) 0.0224(4) 0.0022(4) 0.0068(4) -0.0056(4)
C1 0.0251(6) 0.0262(6) 0.0214(5) 0.0010(4) 0.0064(4) -0.0001(4)
C2 0.0248(6) 0.0302(6) 0.0209(5) 0.0021(5) 0.0067(4) -0.0010(5)
C3 0.0252(6) 0.0243(6) 0.0207(5) 0.0012(4) 0.0075(4) 0.0020(4)
C4 0.0243(6) 0.0223(6) 0.0223(5) 0.0029(4) 0.0093(4) 0.0019(4)
C5 0.0206(5) 0.0308(6) 0.0208(5) 0.0025(4) 0.0045(4) -0.0005(5)
C6 0.0271(6) 0.0386(8) 0.0326(7) 0.0003(6) 0.0018(5) -0.0004(6)
C7 0.0255(6) 0.0404(8) 0.0427(8) 0.0060(6) 0.0102(6) 0.0078(6)
C11 0.0212(5) 0.0231(6) 0.0231(5) -0.0008(4) 0.0049(4) 0.0018(4)
C12 0.0233(6) 0.0264(6) 0.0242(6) -0.0013(4) 0.0024(5) 0.0007(5)
C13 0.0205(6) 0.0282(6) 0.0337(7) 0.0011(5) 0.0018(5) 0.0018(5)
C14 0.0237(6) 0.0292(6) 0.0358(7) 0.0026(5) 0.0085(5) -0.0009(5)
C15 0.0265(6) 0.0277(6) 0.0258(6) 0.0008(5) 0.0079(5) -0.0011(5)
C16 0.0226(5) 0.0268(6) 0.0232(5) 0.0017(4) 0.0054(4) 0.0015(5)

loop_
_atom_type_symbol
_atom_type_description
_atom_type_scat_dispersion_real
_atom_type_scat_dispersion_imag
_atom_type_scat_source
C C 0.0033 0.0016 'International Tables Vol C Tables 4.2.6.8 and 6.1.1.4'
H H 0.0000 0.0000 'International Tables Vol C Tables 4.2.6.8 and 6.1.1.4'
Cl Cl 0.1484 0.1585 'International Tables Vol C Tables 4.2.6.8 and 6.1.1.4'
O O 0.0106 0.0060 'International Tables Vol C Tables 4.2.6.8 and 6.1.1.4'
S S 0.1246 0.1234 'International Tables Vol C Tables 4.2.6.8 and 6.1.1.4'

loop_
_geom_angle_atom_site_label_1
_geom_angle_atom_site_label_2
_geom_angle_atom_site_label_3
_geom_angle
C7 S1 C4 92.21(7)
C2 C1 C11 125.69(12)
C2 C1 H1 117.2
C11 C1 H1 117.2
C1 C2 C3 120.40(12)
C1 C2 H2 119.8
C3 C2 H2 119.8
O1 C3 C4 121.01(12)
O1 C3 C2 122.36(12)
C4 C3 C2 116.60(11)
C5 C4 C3 129.70(11)
C5 C4 S1 111.37(9)
C3 C4 S1 118.92(9)
C4 C5 C6 110.85(12)
C4 C5 H5 124.6
C6 C5 H5 124.6
C7 C6 C5 112.95(13)
C7 C6 H6 123.5
C5 C6 H6 123.5
C6 C7 S1 112.61(11)
C6 C7 H7 123.7
S1 C7 H7 123.7
C16 C11 C12 118.04(12)
C16 C11 C1 121.06(11)
C12 C11 C1 120.90(12)
C13 C12 C11 120.44(12)
C13 C12 Cl1 119.11(10)
C11 C12 Cl1 120.44(10)
C14 C13 C12 121.27(12)
C14 C13 Cl2 118.33(11)
C12 C13 Cl2 120.40(11)
C13 C14 C15 117.92(13)
C13 C14 H14 121.0
C15 C14 H14 121.0
C16 C15 C14 122.22(13)
C16 C15 Cl3 118.83(10)
C14 C15 Cl3 118.95(11)
C15 C16 C11 120.12(12)
C15 C16 H16 119.9
C11 C16 H16 119.9

loop_
_geom_bond_atom_site_label_1
_geom_bond_atom_site_label_2
_geom_bond_distance
Cl1 C12 1.7348(14)
Cl2 C13 1.7327(14)
Cl3 C15 1.7441(14)
S1 C7 1.7016(18)
S1 C4 1.7196(13)
O1 C3 1.2318(16)
C1 C2 1.3370(18)
C1 C11 1.4691(18)
C1 H1 0.9500
C2 C3 1.4893(18)
C2 H2 0.9500
C3 C4 1.4641(18)
C4 C5 1.4087(17)
C5 C6 1.4308(19)
C5 H5 0.9500
C6 C7 1.365(2)
C6 H6 0.9500
C7 H7 0.9500
C11 C16 1.4090(18)
C11 C12 1.4096(17)
C12 C13 1.3990(19)
C13 C14 1.389(2)
C14 C15 1.3921(19)
C14 H14 0.9500
C15 C16 1.3844(18)
C16 H16 0.9500

loop_
_geom_hbond_atom_site_label_D
_geom_hbond_atom_site_label_H
_geom_hbond_atom_site_label_A
_geom_hbond_site_symmetry_A
_geom_hbond_distance_DH
_geom_hbond_distance_HA
_geom_hbond_distance_DA
_geom_hbond_angle_DHA
C16 H16 O1 4_575 0.95 2.45 3.3948(17) 173.8

loop_
_geom_torsion_atom_site_label_1
_geom_torsion_atom_site_label_2
_geom_torsion_atom_site_label_3
_geom_torsion_atom_site_label_4
_geom_torsion
C11 C1 C2 C3 178.59(12)
C1 C2 C3 O1 6.4(2)
C1 C2 C3 C4 -171.87(12)
O1 C3 C4 C5 -179.18(14)
C2 C3 C4 C5 -0.9(2)
O1 C3 C4 S1 1.18(18)
C2 C3 C4 S1 179.47(9)
C7 S1 C4 C5 -0.21(11)
C7 S1 C4 C3 179.49(11)
C3 C4 C5 C6 -179.12(13)
S1 C4 C5 C6 0.54(15)
C4 C5 C6 C7 -0.70(19)
C5 C6 C7 S1 0.55(19)
C4 S1 C7 C6 -0.19(13)
C2 C1 C11 C16 7.3(2)
C2 C1 C11 C12 -171.96(13)
C16 C11 C12 C13 0.05(19)
C1 C11 C12 C13 179.34(12)
C16 C11 C12 Cl1 -179.07(10)
C1 C11 C12 Cl1 0.22(18)
C11 C12 C13 C14 0.0(2)
Cl1 C12 C13 C14 179.10(11)
C11 C12 C13 Cl2 -179.92(10)
Cl1 C12 C13 Cl2 -0.79(17)
C12 C13 C14 C15 0.1(2)
Cl2 C13 C14 C15 179.98(11)
C13 C14 C15 C16 -0.2(2)
C13 C14 C15 Cl3 179.67(11)
C14 C15 C16 C11 0.2(2)
Cl3 C15 C16 C11 -179.66(10)
C12 C11 C16 C15 -0.13(19)
C1 C11 C16 C15 -179.42(12)

loop_
_cod_related_entry_id
_cod_related_entry_database
_cod_related_entry_code
1 ChemSpider 30655346
